data_4338808
loop_
_publ_author_name
'Horn, Bettina'
'Limberg, Christian'
'Herwig, Christian'
'Braun, Beatrice'

_publ_section_title
;
 Three-Coordinate Nickel(II) and Nickel(I) Thiolate Complexes Based on the
 \b-Diketiminate Ligand System.
;
_journal_issue 13
_journal_name_full 'Inorganic chemistry'
_journal_page_first 6867
_journal_page_last 6874
_journal_paper_doi 10.1021/ic500698v
_journal_volume 53
_journal_year 2014
_chemical_formula_moiety 'C37 H59 N3 Ni S'
_chemical_formula_sum 'C37 H59 N3 Ni S'
_chemical_formula_weight 636.64
_chemical_name_systematic
; 
 ? 
;
_space_group_IT_number 7
_symmetry_cell_setting monoclinic
_symmetry_space_group_name_Hall 'P -2yc'
_symmetry_space_group_name_H-M 'P 1 c 1'
_atom_sites_solution_hydrogens geom
_atom_sites_solution_primary direct
_atom_sites_solution_secondary difmap
_audit_creation_method SHELXL-97
_cell_angle_alpha 90.00
_cell_angle_beta 107.423(3)
_cell_angle_gamma 90.00
_cell_formula_units_Z 2
_cell_length_a 10.4799(4)
_cell_length_b 14.9728(5)
_cell_length_c 11.5528(4)
_cell_measurement_reflns_used 25252
_cell_measurement_temperature 100(2)
_cell_measurement_theta_max 28.30
_cell_measurement_theta_min 3.29
_cell_volume 1729.62(11)
_computing_cell_refinement 'X-AREA (Stoe & Cie, 2002)'
_computing_data_collection 'X-AREA (Stoe & Cie, 2002)'
_computing_data_reduction 'X-RED (Stoe & Cie, 2002)'
_computing_molecular_graphics 'PLATON, 1990'
_computing_publication_material 'PLATON, 1990'
_computing_structure_refinement 'SHELXL97 (Sheldrick, 1997)'
_computing_structure_solution 'SHELXS97 (Sheldrick, 1997)'
_diffrn_ambient_temperature 100(2)
_diffrn_measured_fraction_theta_full 0.993
_diffrn_measured_fraction_theta_max 0.993
_diffrn_measurement_device_type 'STOE IPDS2theta'
_diffrn_measurement_method 'rotation method'
_diffrn_radiation_monochromator graphite
_diffrn_radiation_source 'fine-focus sealed tube'
_diffrn_radiation_type MoK\a
_diffrn_radiation_wavelength 0.71073
_diffrn_reflns_av_R_equivalents 0.0363
_diffrn_reflns_av_sigmaI/netI 0.0381
_diffrn_reflns_limit_h_max 13
_diffrn_reflns_limit_h_min -13
_diffrn_reflns_limit_k_max 19
_diffrn_reflns_limit_k_min -19
_diffrn_reflns_limit_l_max 15
_diffrn_reflns_limit_l_min -15
_diffrn_reflns_number 19613
_diffrn_reflns_theta_full 27.90
_diffrn_reflns_theta_max 27.90
_diffrn_reflns_theta_min 3.29
_diffrn_standards_decay_% 'no decay'
_exptl_absorpt_coefficient_mu 0.650
_exptl_absorpt_correction_type none
_exptl_crystal_colour red
_exptl_crystal_density_diffrn 1.222
_exptl_crystal_density_method 'not measured'
_exptl_crystal_description rod
_exptl_crystal_F_000 692
_exptl_crystal_size_max 0.40
_exptl_crystal_size_mid 0.10
_exptl_crystal_size_min 0.08
_refine_diff_density_max 0.319
_refine_diff_density_min -0.323
_refine_diff_density_rms 0.045
_refine_ls_abs_structure_details 'Flack H D (1983), Acta Cryst. A39, 876-881'
_refine_ls_abs_structure_Flack 0.075(6)
_refine_ls_extinction_method none
_refine_ls_goodness_of_fit_ref 1.020
_refine_ls_hydrogen_treatment constr
_refine_ls_matrix_type full
_refine_ls_number_parameters 395
_refine_ls_number_reflns 7951
_refine_ls_number_restraints 2
_refine_ls_restrained_S_all 1.020
_refine_ls_R_factor_all 0.0294
_refine_ls_R_factor_gt 0.0252
_refine_ls_shift/su_max 0.001
_refine_ls_shift/su_mean 0.000
_refine_ls_structure_factor_coef Fsqd
_refine_ls_weighting_details 'calc w=1/[\s^2^(Fo^2^)+(0.0268P)^2^+0.0000P] where P=(Fo^2^+2Fc^2^)/3'
_refine_ls_weighting_scheme calc
_refine_ls_wR_factor_gt 0.0507
_refine_ls_wR_factor_ref 0.0515
_reflns_number_gt 7323
_reflns_number_total 7951
_reflns_threshold_expression >2sigma(I)
_cod_data_source_file ic500698v_si_001.cif
_cod_data_source_block bh355_2_complex2
_cod_depositor_comments
;
The following automatic conversions were performed:

'_symmetry_cell_setting' value 'Monoclinic' changed to 'monoclinic'
according to
/usr/data/users/saulius/crontab/automatic-downloads/rss-feeds/ACS/lib/dictionaries/cif_core.dic
dictionary named 'cif_core.dic' version 2.4.2 from 2011-04-26.

Automatic conversion script
Id: cif_fix_values 2281 2013-09-26 08:29:07Z andrius 

 Adding full bibliography for 4338807--4338810.cif.
;
_cod_original_sg_symbol_H-M Pc
_cod_database_code 4338808

loop_
_symmetry_equiv_pos_as_xyz
'x, y, z'
'x, -y, z+1/2'

loop_
_atom_site_label
_atom_site_type_symbol
_atom_site_fract_x
_atom_site_fract_y
_atom_site_fract_z
_atom_site_U_iso_or_equiv
_atom_site_adp_type
_atom_site_occupancy
_atom_site_symmetry_multiplicity
_atom_site_calc_flag
_atom_site_refinement_flags
Ni1 Ni 0.482134(16) 0.150023(12) 0.741544(16) 0.00926(4) Uani 1 1 d .
S1 S 0.50048(4) 0.05319(3) 0.60882(4) 0.01644(9) Uani 1 1 d .
N1 N 0.53022(15) 0.05627(9) 0.86537(13) 0.0154(3) Uani 1 1 d .
H1A H 0.5805 0.0811 0.9374 0.019 Uiso 1 1 calc R
H1B H 0.4533 0.0338 0.8770 0.019 Uiso 1 1 calc R
N2 N 0.49287(12) 0.24958(9) 0.84528(12) 0.0095(3) Uani 1 1 d .
N3 N 0.20183(12) 0.26171(8) 0.64979(12) 0.0104(3) Uani 1 1 d .
C1 C 0.5342(2) -0.04586(12) 0.70575(16) 0.0222(4) Uani 1 1 d .
H1C H 0.4491 -0.0757 0.7031 0.027 Uiso 1 1 calc R
H1D H 0.5897 -0.0886 0.6764 0.027 Uiso 1 1 calc R
C2 C 0.60649(19) -0.01811(12) 0.83354(16) 0.0210(4) Uani 1 1 d .
H2A H 0.6121 -0.0689 0.8897 0.025 Uiso 1 1 calc R
H2B H 0.6985 0.0016 0.8396 0.025 Uiso 1 1 calc R
C3 C 0.47334(15) 0.31008(10) 0.76197(14) 0.0088(3) Uani 1 1 d .
C4 C 0.42511(15) 0.26162(11) 0.64294(14) 0.0091(3) Uani 1 1 d .
H4 H 0.4725 0.2761 0.6013 0.014(5) Uiso 1 1 d R
C5 C 0.27802(14) 0.25792(10) 0.58175(13) 0.0090(3) Uani 1 1 d .
C6 C 0.06218(15) 0.24962(11) 0.62462(14) 0.0111(3) Uani 1 1 d .
C7 C 0.01868(15) 0.16550(10) 0.65537(13) 0.0117(3) Uani 1 1 d .
C8 C 0.11861(16) 0.09092(11) 0.70291(15) 0.0144(3) Uani 1 1 d .
H8 H 0.2055 0.1189 0.7494 0.017 Uiso 1 1 calc R
C9 C 0.14267(19) 0.03700(12) 0.59918(17) 0.0214(4) Uani 1 1 d .
H9A H 0.0569 0.0157 0.5455 0.032 Uiso 1 1 calc R
H9B H 0.2003 -0.0142 0.6324 0.032 Uiso 1 1 calc R
H9C H 0.1863 0.0749 0.5531 0.032 Uiso 1 1 calc R
C10 C 0.07660(18) 0.02756(11) 0.78867(16) 0.0205(4) Uani 1 1 d .
H10A H 0.0499 0.0624 0.8494 0.031 Uiso 1 1 calc R
H10B H 0.1519 -0.0113 0.8294 0.031 Uiso 1 1 calc R
H10C H 0.0011 -0.0090 0.7421 0.031 Uiso 1 1 calc R
C11 C -0.11651(16) 0.15339(12) 0.64081(15) 0.0186(3) Uani 1 1 d .
H11 H -0.1468 0.0968 0.6589 0.022 Uiso 1 1 calc R
C12 C -0.20858(16) 0.22155(12) 0.60065(16) 0.0200(4) Uani 1 1 d .
H12 H -0.3009 0.2116 0.5903 0.024 Uiso 1 1 calc R
C13 C -0.16425(16) 0.30407(12) 0.57592(15) 0.0175(3) Uani 1 1 d .
H13 H -0.2269 0.3512 0.5499 0.021 Uiso 1 1 calc R
C14 C -0.02972(15) 0.31997(11) 0.58818(14) 0.0124(3) Uani 1 1 d .
C15 C 0.01314(15) 0.41328(11) 0.56449(15) 0.0135(3) Uani 1 1 d .
H15 H 0.1083 0.4100 0.5641 0.016 Uiso 1 1 calc R
C16 C -0.06957(17) 0.45127(12) 0.44223(16) 0.0194(3) Uani 1 1 d .
H16A H -0.0656 0.4104 0.3772 0.029 Uiso 1 1 calc R
H16B H -0.0335 0.5096 0.4294 0.029 Uiso 1 1 calc R
H16C H -0.1627 0.4582 0.4417 0.029 Uiso 1 1 calc R
C17 C 0.00709(18) 0.47689(12) 0.66650(17) 0.0212(4) Uani 1 1 d .
H17A H -0.0861 0.4843 0.6657 0.032 Uiso 1 1 calc R
H17B H 0.0440 0.5351 0.6543 0.032 Uiso 1 1 calc R
H17C H 0.0595 0.4520 0.7448 0.032 Uiso 1 1 calc R
C18 C 0.23737(16) 0.25473(11) 0.44085(14) 0.0124(3) Uani 1 1 d .
C19 C 0.32363(16) 0.18856(12) 0.39578(15) 0.0156(3) Uani 1 1 d .
H19A H 0.3108 0.1282 0.4233 0.023 Uiso 1 1 calc R
H19B H 0.4180 0.2054 0.4283 0.023 Uiso 1 1 calc R
H19C H 0.2972 0.1897 0.3069 0.023 Uiso 1 1 calc R
C20 C 0.26025(16) 0.34828(12) 0.39520(14) 0.0169(3) Uani 1 1 d .
H20A H 0.2384 0.3474 0.3066 0.025 Uiso 1 1 calc R
H20B H 0.3541 0.3654 0.4308 0.025 Uiso 1 1 calc R
H20C H 0.2028 0.3916 0.4192 0.025 Uiso 1 1 calc R
C21 C 0.09056(16) 0.22942(12) 0.37961(15) 0.0162(3) Uani 1 1 d .
H21A H 0.0741 0.2255 0.2917 0.024 Uiso 1 1 calc R
H21B H 0.0322 0.2751 0.3975 0.024 Uiso 1 1 calc R
H21C H 0.0718 0.1715 0.4105 0.024 Uiso 1 1 calc R
C22 C 0.50139(15) 0.41017(10) 0.77258(13) 0.0117(3) Uani 1 1 d .
C23 C 0.55330(16) 0.44746(10) 0.90182(15) 0.0143(3) Uani 1 1 d .
H23A H 0.5701 0.5116 0.8984 0.021 Uiso 1 1 calc R
H23B H 0.6366 0.4171 0.9454 0.021 Uiso 1 1 calc R
H23C H 0.4864 0.4375 0.9442 0.021 Uiso 1 1 calc R
C24 C 0.60406(17) 0.43077(12) 0.70478(16) 0.0194(4) Uani 1 1 d .
H24A H 0.5665 0.4145 0.6191 0.029 Uiso 1 1 calc R
H24B H 0.6858 0.3962 0.7408 0.029 Uiso 1 1 calc R
H24C H 0.6253 0.4947 0.7113 0.029 Uiso 1 1 calc R
C25 C 0.37079(17) 0.45901(11) 0.70888(17) 0.0203(4) Uani 1 1 d .
H25A H 0.3379 0.4394 0.6242 0.030 Uiso 1 1 calc R
H25B H 0.3871 0.5235 0.7117 0.030 Uiso 1 1 calc R
H25C H 0.3038 0.4453 0.7501 0.030 Uiso 1 1 calc R
C26 C 0.53953(15) 0.26035(10) 0.97445(13) 0.0101(3) Uani 1 1 d .
C27 C 0.44590(15) 0.27791(10) 1.03624(14) 0.0117(3) Uani 1 1 d .
C28 C 0.29688(15) 0.27973(11) 0.97013(14) 0.0135(3) Uani 1 1 d .
H28 H 0.2854 0.2768 0.8811 0.016 Uiso 1 1 calc R
C29 C 0.23085(17) 0.19687(12) 1.00438(17) 0.0202(4) Uani 1 1 d .
H29A H 0.2754 0.1431 0.9871 0.030 Uiso 1 1 calc R
H29B H 0.1361 0.1955 0.9569 0.030 Uiso 1 1 calc R
H29C H 0.2387 0.1989 1.0910 0.030 Uiso 1 1 calc R
C30 C 0.22748(16) 0.36411(11) 0.99405(16) 0.0197(4) Uani 1 1 d .
H30A H 0.2308 0.3661 1.0797 0.030 Uiso 1 1 calc R
H30B H 0.1340 0.3638 0.9431 0.030 Uiso 1 1 calc R
H30C H 0.2730 0.4167 0.9747 0.030 Uiso 1 1 calc R
C31 C 0.49368(16) 0.28970(11) 1.16173(15) 0.0148(3) Uani 1 1 d .
H31 H 0.4326 0.3031 1.2057 0.018 Uiso 1 1 calc R
C32 C 0.62909(17) 0.28216(11) 1.22325(15) 0.0177(3) Uani 1 1 d .
H32 H 0.6606 0.2930 1.3081 0.021 Uiso 1 1 calc R
C33 C 0.71768(16) 0.25902(11) 1.16115(16) 0.0175(3) Uani 1 1 d .
H33 H 0.8096 0.2518 1.2046 0.021 Uiso 1 1 calc R
C34 C 0.67560(15) 0.24600(11) 1.03634(15) 0.0134(3) Uani 1 1 d .
C35 C 0.77436(15) 0.21849(11) 0.96957(16) 0.0166(3) Uani 1 1 d .
H35 H 0.7220 0.2018 0.8849 0.020 Uiso 1 1 calc R
C36 C 0.85608(17) 0.13659(12) 1.02884(17) 0.0233(4) Uani 1 1 d .
H36A H 0.9091 0.1152 0.9775 0.035 Uiso 1 1 calc R
H36B H 0.7954 0.0892 1.0381 0.035 Uiso 1 1 calc R
H36C H 0.9160 0.1531 1.1088 0.035 Uiso 1 1 calc R
C37 C 0.86874(18) 0.29443(13) 0.9621(2) 0.0272(4) Uani 1 1 d .
H37A H 0.8163 0.3468 0.9250 0.041 Uiso 1 1 calc R
H37B H 0.9253 0.2755 0.9126 0.041 Uiso 1 1 calc R
H37C H 0.9252 0.3097 1.0439 0.041 Uiso 1 1 calc R

loop_
_atom_site_aniso_label
_atom_site_aniso_U_11
_atom_site_aniso_U_22
_atom_site_aniso_U_33
_atom_site_aniso_U_23
_atom_site_aniso_U_13
_atom_site_aniso_U_12
Ni1 0.01136(8) 0.00814(8) 0.00845(8) -0.00031(9) 0.00320(6) 0.00049(9)
S1 0.0260(2) 0.01181(18) 0.01254(19) -0.00181(14) 0.00740(16) 0.00293(16)
N1 0.0200(7) 0.0122(6) 0.0155(7) 0.0001(5) 0.0075(6) 0.0005(6)
N2 0.0066(6) 0.0109(6) 0.0107(6) 0.0014(5) 0.0019(5) 0.0012(5)
N3 0.0110(6) 0.0094(6) 0.0104(6) 0.0005(5) 0.0025(5) 0.0010(5)
C1 0.0351(10) 0.0114(8) 0.0216(9) -0.0009(7) 0.0108(8) 0.0044(7)
C2 0.0302(9) 0.0145(8) 0.0190(9) 0.0033(7) 0.0087(7) 0.0084(7)
C3 0.0055(6) 0.0108(6) 0.0117(9) -0.0009(6) 0.0051(6) -0.0007(6)
C4 0.0090(7) 0.0111(7) 0.0088(7) 0.0022(6) 0.0049(6) 0.0005(6)
C5 0.0105(7) 0.0077(7) 0.0083(7) 0.0006(5) 0.0020(6) 0.0001(5)
C6 0.0107(7) 0.0161(7) 0.0073(7) -0.0013(6) 0.0038(6) -0.0023(6)
C7 0.0130(7) 0.0141(8) 0.0085(7) 0.0007(5) 0.0040(5) -0.0013(5)
C8 0.0158(7) 0.0123(7) 0.0142(8) -0.0005(6) 0.0032(6) -0.0004(6)
C9 0.0267(9) 0.0173(8) 0.0232(9) -0.0042(7) 0.0118(7) -0.0008(7)
C10 0.0285(9) 0.0159(8) 0.0176(9) 0.0018(7) 0.0075(7) -0.0009(7)
C11 0.0162(7) 0.0201(8) 0.0208(8) -0.0009(7) 0.0072(6) -0.0057(7)
C12 0.0106(7) 0.0275(9) 0.0220(9) -0.0013(7) 0.0051(7) -0.0040(6)
C13 0.0124(7) 0.0228(9) 0.0163(8) 0.0020(7) 0.0029(6) 0.0035(6)
C14 0.0127(7) 0.0160(7) 0.0089(7) -0.0006(6) 0.0040(6) 0.0005(6)
C15 0.0120(7) 0.0135(7) 0.0152(8) 0.0005(6) 0.0040(6) 0.0019(6)
C16 0.0198(8) 0.0192(8) 0.0180(8) 0.0034(7) 0.0037(7) 0.0032(7)
C17 0.0243(9) 0.0184(9) 0.0206(9) -0.0039(7) 0.0062(7) 0.0017(7)
C18 0.0126(7) 0.0157(8) 0.0088(7) -0.0018(6) 0.0028(6) -0.0002(6)
C19 0.0176(8) 0.0200(8) 0.0091(7) -0.0026(6) 0.0040(6) 0.0007(6)
C20 0.0207(8) 0.0192(8) 0.0109(7) 0.0027(7) 0.0050(6) 0.0010(7)
C21 0.0139(7) 0.0246(9) 0.0085(7) -0.0027(6) 0.0009(6) -0.0010(6)
C22 0.0135(8) 0.0092(7) 0.0108(8) -0.0009(5) 0.0013(6) 0.0001(5)
C23 0.0155(7) 0.0106(7) 0.0154(8) -0.0023(6) 0.0027(6) -0.0018(6)
C24 0.0232(8) 0.0172(8) 0.0202(9) -0.0006(7) 0.0101(7) -0.0070(7)
C25 0.0219(8) 0.0113(7) 0.0223(9) -0.0002(7) -0.0016(7) 0.0028(6)
C26 0.0140(7) 0.0078(7) 0.0079(7) -0.0002(5) 0.0021(6) -0.0009(5)
C27 0.0139(7) 0.0101(7) 0.0102(7) 0.0005(6) 0.0022(6) 0.0001(6)
C28 0.0127(7) 0.0186(8) 0.0093(7) -0.0010(6) 0.0036(6) 0.0003(6)
C29 0.0179(8) 0.0186(9) 0.0231(9) -0.0024(7) 0.0045(7) -0.0033(6)
C30 0.0159(8) 0.0187(9) 0.0252(9) -0.0013(7) 0.0070(7) 0.0018(6)
C31 0.0205(8) 0.0123(7) 0.0123(7) -0.0009(6) 0.0059(6) -0.0009(6)
C32 0.0242(8) 0.0160(8) 0.0093(7) -0.0019(6) -0.0005(6) -0.0028(6)
C33 0.0132(7) 0.0185(8) 0.0159(8) 0.0002(6) -0.0030(6) -0.0007(6)
C34 0.0120(8) 0.0101(7) 0.0170(8) -0.0008(6) 0.0025(6) -0.0011(6)
C35 0.0106(7) 0.0187(8) 0.0186(8) 0.0010(6) 0.0016(6) 0.0018(6)
C36 0.0177(8) 0.0195(9) 0.0282(9) -0.0000(7) -0.0000(7) 0.0057(7)
C37 0.0144(8) 0.0252(10) 0.0430(12) 0.0067(8) 0.0100(8) 0.0018(7)

loop_
_atom_type_symbol
_atom_type_description
_atom_type_scat_dispersion_real
_atom_type_scat_dispersion_imag
_atom_type_scat_source
C C 0.0033 0.0016 'International Tables Vol C Tables 4.2.6.8 and 6.1.1.4'
H H 0.0000 0.0000 'International Tables Vol C Tables 4.2.6.8 and 6.1.1.4'
N N 0.0061 0.0033 'International Tables Vol C Tables 4.2.6.8 and 6.1.1.4'
Ni Ni 0.3393 1.1124 'International Tables Vol C Tables 4.2.6.8 and 6.1.1.4'
S S 0.1246 0.1234 'International Tables Vol C Tables 4.2.6.8 and 6.1.1.4'

loop_
_geom_angle_atom_site_label_1
_geom_angle_atom_site_label_2
_geom_angle_atom_site_label_3
_geom_angle
N2 Ni1 N1 98.52(6)
N2 Ni1 C4 69.86(6)
N1 Ni1 C4 167.76(6)
N2 Ni1 S1 167.40(4)
N1 Ni1 S1 88.81(4)
C4 Ni1 S1 103.31(5)
N2 Ni1 C3 32.16(5)
N1 Ni1 C3 130.48(6)
C4 Ni1 C3 38.37(6)
S1 Ni1 C3 138.61(4)
C1 S1 Ni1 98.73(6)
C2 N1 Ni1 113.43(11)
C2 N1 H1A 108.9
Ni1 N1 H1A 108.9
C2 N1 H1B 108.9
Ni1 N1 H1B 108.9
H1A N1 H1B 107.7
C3 N2 C26 128.67(14)
C3 N2 Ni1 96.56(10)
C26 N2 Ni1 133.16(11)
C5 N3 C6 131.72(13)
C2 C1 S1 109.02(12)
C2 C1 H1C 109.9
S1 C1 H1C 109.9
C2 C1 H1D 109.9
S1 C1 H1D 109.9
H1C C1 H1D 108.3
N1 C2 C1 107.54(14)
N1 C2 H2A 110.2
C1 C2 H2A 110.2
N1 C2 H2B 110.2
C1 C2 H2B 110.2
H2A C2 H2B 108.5
N2 C3 C4 106.14(13)
N2 C3 C22 130.18(15)
C4 C3 C22 123.51(13)
N2 C3 Ni1 51.28(8)
C4 C3 Ni1 56.14(8)
C22 C3 Ni1 166.39(11)
C5 C4 C3 117.93(13)
C5 C4 Ni1 109.11(10)
C3 C4 Ni1 85.49(9)
C5 C4 H4 117.0
C3 C4 H4 108.3
Ni1 C4 H4 115.1
N3 C5 C4 116.99(13)
N3 C5 C18 128.26(13)
C4 C5 C18 114.67(13)
C14 C6 N3 122.66(14)
C14 C6 C7 119.84(14)
N3 C6 C7 116.84(13)
C11 C7 C6 118.55(14)
C11 C7 C8 121.12(14)
C6 C7 C8 120.33(14)
C7 C8 C9 111.31(14)
C7 C8 C10 112.95(14)
C9 C8 C10 109.13(14)
C7 C8 H8 107.7
C9 C8 H8 107.7
C10 C8 H8 107.7
C8 C9 H9A 109.5
C8 C9 H9B 109.5
H9A C9 H9B 109.5
C8 C9 H9C 109.5
H9A C9 H9C 109.5
H9B C9 H9C 109.5
C8 C10 H10A 109.5
C8 C10 H10B 109.5
H10A C10 H10B 109.5
C8 C10 H10C 109.5
H10A C10 H10C 109.5
H10B C10 H10C 109.5
C12 C11 C7 121.85(16)
C12 C11 H11 119.1
C7 C11 H11 119.1
C13 C12 C11 119.01(15)
C13 C12 H12 120.5
C11 C12 H12 120.5
C12 C13 C14 121.65(15)
C12 C13 H13 119.2
C14 C13 H13 119.2
C13 C14 C6 118.96(15)
C13 C14 C15 118.93(14)
C6 C14 C15 122.10(14)
C14 C15 C16 113.12(13)
C14 C15 C17 110.56(14)
C16 C15 C17 109.70(13)
C14 C15 H15 107.8
C16 C15 H15 107.8
C17 C15 H15 107.8
C15 C16 H16A 109.5
C15 C16 H16B 109.5
H16A C16 H16B 109.5
C15 C16 H16C 109.5
H16A C16 H16C 109.5
H16B C16 H16C 109.5
C15 C17 H17A 109.5
C15 C17 H17B 109.5
H17A C17 H17B 109.5
C15 C17 H17C 109.5
H17A C17 H17C 109.5
H17B C17 H17C 109.5
C19 C18 C21 107.17(13)
C19 C18 C20 107.65(14)
C21 C18 C20 107.68(13)
C19 C18 C5 111.76(13)
C21 C18 C5 114.35(13)
C20 C18 C5 107.97(13)
C18 C19 H19A 109.5
C18 C19 H19B 109.5
H19A C19 H19B 109.5
C18 C19 H19C 109.5
H19A C19 H19C 109.5
H19B C19 H19C 109.5
C18 C20 H20A 109.5
C18 C20 H20B 109.5
H20A C20 H20B 109.5
C18 C20 H20C 109.5
H20A C20 H20C 109.5
H20B C20 H20C 109.5
C18 C21 H21A 109.5
C18 C21 H21B 109.5
H21A C21 H21B 109.5
C18 C21 H21C 109.5
H21A C21 H21C 109.5
H21B C21 H21C 109.5
C3 C22 C25 107.91(12)
C3 C22 C23 116.09(13)
C25 C22 C23 107.42(13)
C3 C22 C24 107.65(13)
C25 C22 C24 108.66(14)
C23 C22 C24 108.91(13)
C22 C23 H23A 109.5
C22 C23 H23B 109.5
H23A C23 H23B 109.5
C22 C23 H23C 109.5
H23A C23 H23C 109.5
H23B C23 H23C 109.5
C22 C24 H24A 109.5
C22 C24 H24B 109.5
H24A C24 H24B 109.5
C22 C24 H24C 109.5
H24A C24 H24C 109.5
H24B C24 H24C 109.5
C22 C25 H25A 109.5
C22 C25 H25B 109.5
H25A C25 H25B 109.5
C22 C25 H25C 109.5
H25A C25 H25C 109.5
H25B C25 H25C 109.5
C27 C26 C34 121.86(14)
C27 C26 N2 118.62(13)
C34 C26 N2 119.32(14)
C31 C27 C26 117.70(14)
C31 C27 C28 120.99(15)
C26 C27 C28 121.25(14)
C27 C28 C30 113.47(13)
C27 C28 C29 109.39(13)
C30 C28 C29 110.37(14)
C27 C28 H28 107.8
C30 C28 H28 107.8
C29 C28 H28 107.8
C28 C29 H29A 109.5
C28 C29 H29B 109.5
H29A C29 H29B 109.5
C28 C29 H29C 109.5
H29A C29 H29C 109.5
H29B C29 H29C 109.5
C28 C30 H30A 109.5
C28 C30 H30B 109.5
H30A C30 H30B 109.5
C28 C30 H30C 109.5
H30A C30 H30C 109.5
H30B C30 H30C 109.5
C32 C31 C27 121.01(16)
C32 C31 H31 119.5
C27 C31 H31 119.5
C33 C32 C31 119.94(15)
C33 C32 H32 120.0
C31 C32 H32 120.0
C32 C33 C34 121.47(15)
C32 C33 H33 119.3
C34 C33 H33 119.3
C33 C34 C26 117.66(15)
C33 C34 C35 120.77(14)
C26 C34 C35 121.57(15)
C34 C35 C37 112.20(15)
C34 C35 C36 111.32(15)
C37 C35 C36 109.63(14)
C34 C35 H35 107.8
C37 C35 H35 107.8
C36 C35 H35 107.8
C35 C36 H36A 109.5
C35 C36 H36B 109.5
H36A C36 H36B 109.5
C35 C36 H36C 109.5
H36A C36 H36C 109.5
H36B C36 H36C 109.5
C35 C37 H37A 109.5
C35 C37 H37B 109.5
H37A C37 H37B 109.5
C35 C37 H37C 109.5
H37A C37 H37C 109.5
H37B C37 H37C 109.5

loop_
_geom_bond_atom_site_label_1
_geom_bond_atom_site_label_2
_geom_bond_distance
Ni1 N2 1.8947(14)
Ni1 N1 1.9593(14)
Ni1 C4 2.0097(16)
Ni1 S1 2.1603(5)
Ni1 C3 2.4126(15)
S1 C1 1.8279(19)
N1 C2 1.480(2)
N1 H1A 0.9200
N1 H1B 0.9200
N2 C3 1.293(2)
N2 C26 1.434(2)
N3 C5 1.279(2)
N3 C6 1.4158(19)
C1 C2 1.502(3)
C1 H1C 0.9900
C1 H1D 0.9900
C2 H2A 0.9900
C2 H2B 0.9900
C3 C4 1.502(2)
C3 C22 1.525(2)
C4 C5 1.492(2)
C4 H4 0.8172
C5 C18 1.555(2)
C6 C14 1.404(2)
C6 C7 1.420(2)
C7 C11 1.388(2)
C7 C8 1.517(2)
C8 C9 1.527(2)
C8 C10 1.529(2)
C8 H8 1.0000
C9 H9A 0.9800
C9 H9B 0.9800
C9 H9C 0.9800
C10 H10A 0.9800
C10 H10B 0.9800
C10 H10C 0.9800
C11 C12 1.386(2)
C11 H11 0.9500
C12 C13 1.380(3)
C12 H12 0.9500
C13 C14 1.395(2)
C13 H13 0.9500
C14 C15 1.517(2)
C15 C16 1.529(2)
C15 C17 1.531(2)
C15 H15 1.0000
C16 H16A 0.9800
C16 H16B 0.9800
C16 H16C 0.9800
C17 H17A 0.9800
C17 H17B 0.9800
C17 H17C 0.9800
C18 C19 1.533(2)
C18 C21 1.536(2)
C18 C20 1.541(2)
C19 H19A 0.9800
C19 H19B 0.9800
C19 H19C 0.9800
C20 H20A 0.9800
C20 H20B 0.9800
C20 H20C 0.9800
C21 H21A 0.9800
C21 H21B 0.9800
C21 H21C 0.9800
C22 C25 1.532(2)
C22 C23 1.533(2)
C22 C24 1.540(2)
C23 H23A 0.9800
C23 H23B 0.9800
C23 H23C 0.9800
C24 H24A 0.9800
C24 H24B 0.9800
C24 H24C 0.9800
C25 H25A 0.9800
C25 H25B 0.9800
C25 H25C 0.9800
C26 C27 1.400(2)
C26 C34 1.407(2)
C27 C31 1.396(2)
C27 C28 1.519(2)
C28 C30 1.524(2)
C28 C29 1.529(2)
C28 H28 1.0000
C29 H29A 0.9800
C29 H29B 0.9800
C29 H29C 0.9800
C30 H30A 0.9800
C30 H30B 0.9800
C30 H30C 0.9800
C31 C32 1.388(2)
C31 H31 0.9500
C32 C33 1.377(3)
C32 H32 0.9500
C33 C34 1.390(2)
C33 H33 0.9500
C34 C35 1.521(2)
C35 C37 1.526(2)
C35 C36 1.535(2)
C35 H35 1.0000
C36 H36A 0.9800
C36 H36B 0.9800
C36 H36C 0.9800
C37 H37A 0.9800
C37 H37B 0.9800
C37 H37C 0.9800

loop_
_geom_torsion_atom_site_label_1
_geom_torsion_atom_site_label_2
_geom_torsion_atom_site_label_3
_geom_torsion_atom_site_label_4
_geom_torsion
N2 Ni1 S1 C1 130.0(2)
N1 Ni1 S1 C1 4.12(8)
C4 Ni1 S1 C1 -174.23(8)
C3 Ni1 S1 C1 167.59(8)
N2 Ni1 N1 C2 -146.43(12)
C4 Ni1 N1 C2 -164.3(3)
S1 Ni1 N1 C2 23.28(11)
C3 Ni1 N1 C2 -142.40(11)
N1 Ni1 N2 C3 174.25(10)
C4 Ni1 N2 C3 -9.73(9)
S1 Ni1 N2 C3 49.2(2)
N1 Ni1 N2 C26 8.29(15)
C4 Ni1 N2 C26 -175.69(16)
S1 Ni1 N2 C26 -116.8(2)
C3 Ni1 N2 C26 -166.0(2)
Ni1 S1 C1 C2 -30.30(14)
Ni1 N1 C2 C1 -48.20(17)
S1 C1 C2 N1 50.26(18)
C26 N2 C3 C4 179.67(15)
Ni1 N2 C3 C4 12.77(12)
C26 N2 C3 C22 4.5(3)
Ni1 N2 C3 C22 -162.44(14)
C26 N2 C3 Ni1 166.90(18)
N1 Ni1 C3 N2 -7.49(13)
C4 Ni1 C3 N2 165.18(14)
S1 Ni1 C3 N2 -165.53(8)
N2 Ni1 C3 C4 -165.18(14)
N1 Ni1 C3 C4 -172.67(10)
S1 Ni1 C3 C4 29.28(11)
N2 Ni1 C3 C22 101.7(5)
N1 Ni1 C3 C22 94.2(5)
C4 Ni1 C3 C22 -93.1(5)
S1 Ni1 C3 C22 -63.8(5)
N2 C3 C4 C5 97.27(16)
C22 C3 C4 C5 -87.11(18)
Ni1 C3 C4 C5 109.26(14)
N2 C3 C4 Ni1 -11.99(11)
C22 C3 C4 Ni1 163.63(13)
N2 Ni1 C4 C5 -109.69(12)
N1 Ni1 C4 C5 -90.8(3)
S1 Ni1 C4 C5 81.39(11)
C3 Ni1 C4 C5 -118.02(15)
N2 Ni1 C4 C3 8.34(8)
N1 Ni1 C4 C3 27.2(3)
S1 Ni1 C4 C3 -160.59(8)
C6 N3 C5 C4 -171.49(15)
C6 N3 C5 C18 12.0(3)
C3 C4 C5 N3 -27.9(2)
Ni1 C4 C5 N3 67.24(15)
C3 C4 C5 C18 149.13(14)
Ni1 C4 C5 C18 -115.74(12)
C5 N3 C6 C14 -88.9(2)
C5 N3 C6 C7 100.41(19)
C14 C6 C7 C11 4.2(2)
N3 C6 C7 C11 175.10(14)
C14 C6 C7 C8 -175.89(14)
N3 C6 C7 C8 -5.0(2)
C11 C7 C8 C9 93.62(19)
C6 C7 C8 C9 -86.31(18)
C11 C7 C8 C10 -29.6(2)
C6 C7 C8 C10 150.51(15)
C6 C7 C11 C12 -1.9(2)
C8 C7 C11 C12 178.21(16)
C7 C11 C12 C13 -0.8(3)
C11 C12 C13 C14 1.2(3)
C12 C13 C14 C6 1.1(2)
C12 C13 C14 C15 -177.51(16)
N3 C6 C14 C13 -174.20(15)
C7 C6 C14 C13 -3.8(2)
N3 C6 C14 C15 4.4(2)
C7 C6 C14 C15 174.76(14)
C13 C14 C15 C16 -51.9(2)
C6 C14 C15 C16 129.52(16)
C13 C14 C15 C17 71.57(18)
C6 C14 C15 C17 -107.01(17)
N3 C5 C18 C19 -138.72(16)
C4 C5 C18 C19 44.66(18)
N3 C5 C18 C21 -16.7(2)
C4 C5 C18 C21 166.64(14)
N3 C5 C18 C20 103.07(18)
C4 C5 C18 C20 -73.54(16)
N2 C3 C22 C25 -124.65(18)
C4 C3 C22 C25 60.86(19)
Ni1 C3 C22 C25 144.9(4)
N2 C3 C22 C23 -4.1(2)
C4 C3 C22 C23 -178.56(14)
Ni1 C3 C22 C23 -94.6(5)
N2 C3 C22 C24 118.24(18)
C4 C3 C22 C24 -56.25(18)
Ni1 C3 C22 C24 27.8(5)
C3 N2 C26 C27 87.46(19)
Ni1 N2 C26 C27 -110.53(16)
C3 N2 C26 C34 -97.6(2)
Ni1 N2 C26 C34 64.43(19)
C34 C26 C27 C31 6.3(2)
N2 C26 C27 C31 -178.92(14)
C34 C26 C27 C28 -170.89(14)
N2 C26 C27 C28 3.9(2)
C31 C27 C28 C30 54.6(2)
C26 C27 C28 C30 -128.39(16)
C31 C27 C28 C29 -69.16(19)
C26 C27 C28 C29 107.89(17)
C26 C27 C31 C32 -1.5(2)
C28 C27 C31 C32 175.68(15)
C27 C31 C32 C33 -2.8(3)
C31 C32 C33 C34 2.4(3)
C32 C33 C34 C26 2.2(2)
C32 C33 C34 C35 -178.67(16)
C27 C26 C34 C33 -6.6(2)
N2 C26 C34 C33 178.58(14)
C27 C26 C34 C35 174.24(15)
N2 C26 C34 C35 -0.5(2)
C33 C34 C35 C37 -71.8(2)
C26 C34 C35 C37 107.33(18)
C33 C34 C35 C36 51.5(2)
C26 C34 C35 C36 -129.39(16)
